data_4086793
loop_
_publ_author_name
'Iwai, Tomohiro'
'Tanaka, Ryotaro'
'Sawamura, Masaya'

_publ_section_title
;
 Synthesis, Coordination Properties, and Catalytic Application of
 Triarylmethane-Monophosphines
;
_journal_issue 23
_journal_name_full Organometallics
_journal_page_first 3959
_journal_paper_doi 10.1021/acs.organomet.6b00752
_journal_volume 35
_journal_year 2016
_chemical_formula_moiety 'C38 H30 P Rh'
_chemical_formula_sum 'C38 H30 P Rh'
_chemical_formula_weight 620.53
_space_group_crystal_system monoclinic
_space_group_IT_number 14
_space_group_name_Hall '-P 2yn'
_space_group_name_H-M_alt 'P 1 21/n 1'
_symmetry_space_group_name_Hall '-P 2yn'
_symmetry_space_group_name_H-M 'P 1 21/n 1'
_atom_sites_solution_hydrogens geom
_atom_sites_solution_primary direct
_atom_sites_solution_secondary difmap
_cell_angle_alpha 90.0000
_cell_angle_beta 90.405(2)
_cell_angle_gamma 90.0000
_cell_formula_units_Z 4
_cell_length_a 9.4279(15)
_cell_length_b 14.993(2)
_cell_length_c 19.481(3)
_cell_measurement_reflns_used 7532
_cell_measurement_temperature 150
_cell_measurement_theta_max 27.50
_cell_measurement_theta_min 3.30
_cell_volume 2753.6(7)
_computing_cell_refinement 'CrystalClear-SM Expert 2.0 r16'
_computing_data_collection 'CrystalClear-SM Expert 2.0 r16 (Rigaku, 2013)'
_computing_data_reduction 'CrystalClear-SM Expert 2.0 r16'
_computing_molecular_graphics 'CrystalStructure 4.2'
_computing_publication_material 'CrystalStructure 4.2 (Rigaku, 2015)'
_computing_structure_refinement 'SHELXL Version 2014/7 (Sheldrick, 2008)'
_computing_structure_solution 'SIR2011 (Burla, et al., 2012)'
_diffrn_ambient_temperature 150
_diffrn_detector_area_resol_mean 7.314
_diffrn_measured_fraction_theta_full 0.997
_diffrn_measured_fraction_theta_max 0.997
_diffrn_measurement_device_type 'Rigaku Mercury70'
_diffrn_measurement_method \w
_diffrn_radiation_type 'Mo K\a'
_diffrn_radiation_wavelength 0.71075
_diffrn_reflns_av_R_equivalents 0.0697
_diffrn_reflns_Laue_measured_fraction_full 0.997
_diffrn_reflns_Laue_measured_fraction_max 0.997
_diffrn_reflns_limit_h_max 8
_diffrn_reflns_limit_h_min -11
_diffrn_reflns_limit_k_max 18
_diffrn_reflns_limit_k_min -16
_diffrn_reflns_limit_l_max 24
_diffrn_reflns_limit_l_min -23
_diffrn_reflns_number 20861
_diffrn_reflns_point_group_measured_fraction_full 0.997
_diffrn_reflns_point_group_measured_fraction_max 0.997
_diffrn_reflns_theta_full 25.242
_diffrn_reflns_theta_max 25.999
_diffrn_reflns_theta_min 3.290
_diffrn_standards_number 0
_exptl_absorpt_coefficient_mu 0.704
_exptl_absorpt_correction_T_max 0.869
_exptl_absorpt_correction_T_min 0.673
_exptl_absorpt_correction_type multi-scan
_exptl_absorpt_process_details 'REQAB (Rigaku, 1998)'
_exptl_crystal_colour red
_exptl_crystal_density_diffrn 1.497
_exptl_crystal_density_method 'not measured'
_exptl_crystal_description prism
_exptl_crystal_F_000 1272.00
_exptl_crystal_size_max 0.200
_exptl_crystal_size_mid 0.200
_exptl_crystal_size_min 0.200
_refine_diff_density_max 0.59
_refine_diff_density_min -0.61
_refine_ls_extinction_method none
_refine_ls_goodness_of_fit_ref 1.061
_refine_ls_hydrogen_treatment constr
_refine_ls_number_parameters 361
_refine_ls_number_reflns 5410
_refine_ls_number_restraints 0
_refine_ls_R_factor_all 0.0559
_refine_ls_R_factor_gt 0.0438
_refine_ls_shift/su_max 0.001
_refine_ls_structure_factor_coef Fsqd
_refine_ls_weighting_details 'w = 1/[\s^2^(Fo^2^)+(0.0471P)^2^] where P=(Fo^2^+2Fc^2^)/3'
_refine_ls_weighting_scheme calc
_refine_ls_wR_factor_gt 0.1003
_refine_ls_wR_factor_ref 0.1082
_reflns_Friedel_coverage 0.000
_reflns_number_gt 4475
_reflns_number_total 5410
_reflns_threshold_expression F^2^>2.0\s(F^2^)
_cod_data_source_file om6b00752_si_002.cif
_cod_data_source_block Rh(nbd)(L4-H)
_cod_depositor_comments 'Adding full bibliography for 4086782--4086793.cif.'
_cod_database_code 4086793

loop_
_space_group_symop_id
_space_group_symop_operation_xyz
1 +X,+Y,+Z
2 1/2-X,1/2+Y,1/2-Z
3 -X,-Y,-Z
4 -1/2+X,-1/2-Y,-1/2+Z

loop_
_atom_site_label
_atom_site_type_symbol
_atom_site_fract_x
_atom_site_fract_y
_atom_site_fract_z
_atom_site_U_iso_or_equiv
_atom_site_adp_type
_atom_site_occupancy
_atom_site_site_symmetry_order
_atom_site_calc_flag
_atom_site_refinement_flags_posn
_atom_site_refinement_flags_adp
Rh1 Rh 0.30348(3) 0.12300(2) 0.91909(2) 0.01832(11) Uani 1 1 d . .
P1 P 0.28907(9) 0.06175(5) 0.81443(4) 0.01783(19) Uani 1 1 d . .
C1 C 0.3533(4) -0.05309(19) 0.81014(17) 0.0205(7) Uani 1 1 d . .
C2 C 0.4916(4) -0.0746(2) 0.79283(18) 0.0262(8) Uani 1 1 d . .
H1 H 0.5542 -0.0294 0.7773 0.031 Uiso 1 1 calc R U
C3 C 0.5387(4) -0.1623(2) 0.7981(2) 0.0344(9) Uani 1 1 d . .
H2 H 0.6328 -0.1769 0.7851 0.041 Uiso 1 1 calc R U
C4 C 0.4494(4) -0.2282(2) 0.8220(2) 0.0351(10) Uani 1 1 d . .
H3 H 0.4829 -0.2876 0.8270 0.042 Uiso 1 1 calc R U
C5 C 0.3107(5) -0.2072(2) 0.8387(2) 0.0338(9) Uani 1 1 d . .
H4 H 0.2488 -0.2526 0.8547 0.041 Uiso 1 1 calc R U
C6 C 0.2619(4) -0.12035(18) 0.83223(19) 0.0251(8) Uani 1 1 d . .
H5 H 0.1661 -0.1066 0.8428 0.030 Uiso 1 1 calc R U
C7 C 0.1180(4) 0.05350(19) 0.77001(17) 0.0195(7) Uani 1 1 d . .
C8 C 0.1024(4) 0.00304(19) 0.70975(18) 0.0240(8) Uani 1 1 d . .
H6 H 0.1814 -0.0285 0.6919 0.029 Uiso 1 1 calc R U
C9 C -0.0270(4) -0.0010(2) 0.67614(19) 0.0288(8) Uani 1 1 d . .
H7 H -0.0359 -0.0349 0.6351 0.035 Uiso 1 1 calc R U
C10 C -0.1446(4) 0.0441(2) 0.7019(2) 0.0294(8) Uani 1 1 d . .
H8 H -0.2334 0.0414 0.6786 0.035 Uiso 1 1 calc R U
C11 C -0.1298(4) 0.0929(2) 0.76156(19) 0.0277(8) Uani 1 1 d . .
H9 H -0.2096 0.1233 0.7798 0.033 Uiso 1 1 calc R U
C12 C -0.0010(4) 0.0982(2) 0.79515(18) 0.0236(8) Uani 1 1 d . .
H10 H 0.0071 0.1327 0.8359 0.028 Uiso 1 1 calc R U
C13 C 0.4029(4) 0.12804(17) 0.75944(18) 0.0181(7) Uani 1 1 d . .
C14 C 0.4603(3) 0.20278(18) 0.79229(17) 0.0196(7) Uani 1 1 d . .
C15 C 0.5493(4) 0.2579(2) 0.75352(19) 0.0254(8) Uani 1 1 d . .
H11 H 0.5883 0.3101 0.7739 0.030 Uiso 1 1 calc R U
C16 C 0.5811(4) 0.2378(2) 0.68639(18) 0.0252(8) Uani 1 1 d . .
H12 H 0.6430 0.2756 0.6615 0.030 Uiso 1 1 calc R U
C17 C 0.5240(4) 0.1629(2) 0.65467(18) 0.0244(8) Uani 1 1 d . .
H13 H 0.5462 0.1496 0.6083 0.029 Uiso 1 1 calc R U
C18 C 0.4349(4) 0.1082(2) 0.69112(19) 0.0226(8) Uani 1 1 d . .
H14 H 0.3950 0.0568 0.6699 0.027 Uiso 1 1 calc R U
C19 C 0.4279(3) 0.22498(18) 0.86562(18) 0.0195(7) Uani 1 1 d . .
C20 C 0.5468(4) 0.2529(2) 0.91138(18) 0.0239(8) Uani 1 1 d . .
C21 C 0.6843(4) 0.2207(2) 0.9164(2) 0.0324(9) Uani 1 1 d . .
H15 H 0.7141 0.1728 0.8881 0.039 Uiso 1 1 calc R U
C22 C 0.7785(4) 0.2591(3) 0.9634(2) 0.0419(11) Uani 1 1 d . .
H16 H 0.8735 0.2382 0.9664 0.050 Uiso 1 1 calc R U
C23 C 0.7336(5) 0.3280(3) 1.0061(2) 0.0463(12) Uani 1 1 d . .
H17 H 0.7986 0.3534 1.0381 0.056 Uiso 1 1 calc R U
C24 C 0.5979(5) 0.3597(2) 1.0028(2) 0.0353(10) Uani 1 1 d . .
H18 H 0.5687 0.4064 1.0326 0.042 Uiso 1 1 calc R U
C25 C 0.5022(4) 0.3231(2) 0.95542(18) 0.0274(8) Uani 1 1 d . .
C26 C 0.3576(4) 0.3458(2) 0.93790(17) 0.0239(8) Uani 1 1 d . .
C27 C 0.2638(5) 0.4080(2) 0.96503(19) 0.0323(9) Uani 1 1 d . .
H19 H 0.2923 0.4448 1.0024 0.039 Uiso 1 1 calc R U
C28 C 0.1291(4) 0.4162(2) 0.9373(2) 0.0371(10) Uani 1 1 d . .
H20 H 0.0644 0.4577 0.9565 0.045 Uiso 1 1 calc R U
C29 C 0.0868(4) 0.3638(2) 0.8812(2) 0.0332(9) Uani 1 1 d . .
H21 H -0.0057 0.3707 0.8623 0.040 Uiso 1 1 calc R U
C30 C 0.1793(4) 0.3018(2) 0.85286(18) 0.0241(8) Uani 1 1 d . .
H22 H 0.1514 0.2680 0.8138 0.029 Uiso 1 1 calc R U
C31 C 0.3137(4) 0.28951(18) 0.88232(16) 0.0187(7) Uani 1 1 d . .
C32 C 0.2752(4) 0.00390(19) 0.97780(17) 0.0221(7) Uani 1 1 d . .
H23 H 0.3129 -0.0370 0.9455 0.026 Uiso 1 1 calc R U
C33 C 0.1448(4) 0.0488(2) 0.97294(17) 0.0234(8) Uani 1 1 d . .
H24 H 0.0763 0.0443 0.9371 0.028 Uiso 1 1 calc R U
C34 C 0.1363(4) 0.1069(2) 1.03789(18) 0.0224(7) Uani 1 1 d . .
H25 H 0.0407 0.1303 1.0507 0.027 Uiso 1 1 calc R U
C35 C 0.2543(4) 0.1759(2) 1.02521(17) 0.0234(8) Uani 1 1 d . .
H26 H 0.2418 0.2376 1.0160 0.028 Uiso 1 1 calc R U
C36 C 0.3804(4) 0.1314(2) 1.02975(18) 0.0233(8) Uani 1 1 d . .
H27 H 0.4723 0.1562 1.0244 0.028 Uiso 1 1 calc R U
C37 C 0.3450(4) 0.0336(2) 1.04524(17) 0.0222(7) Uani 1 1 d . .
H28 H 0.4233 -0.0046 1.0639 0.027 Uiso 1 1 calc R U
C38 C 0.2121(4) 0.0452(2) 1.09019(17) 0.0232(8) Uani 1 1 d . .
H29 H 0.2327 0.0752 1.1345 0.028 Uiso 1 1 calc R U
H30 H 0.1607 -0.0114 1.0980 0.028 Uiso 1 1 calc R U

loop_
_atom_site_aniso_label
_atom_site_aniso_U_11
_atom_site_aniso_U_22
_atom_site_aniso_U_33
_atom_site_aniso_U_23
_atom_site_aniso_U_13
_atom_site_aniso_U_12
Rh1 0.02006(18) 0.01920(15) 0.01570(18) -0.00028(9) 0.00015(12) -0.00428(9)
P1 0.0197(5) 0.0167(4) 0.0171(5) -0.0010(3) 0.0008(4) -0.0017(3)
C1 0.0224(19) 0.0178(15) 0.0213(19) -0.0006(12) -0.0048(15) -0.0005(13)
C2 0.028(2) 0.0284(17) 0.023(2) -0.0040(14) -0.0055(16) 0.0002(14)
C3 0.033(2) 0.0337(19) 0.037(2) -0.0120(17) -0.0114(19) 0.0138(16)
C4 0.050(3) 0.0210(17) 0.034(2) -0.0039(15) -0.015(2) 0.0083(16)
C5 0.052(3) 0.0203(17) 0.029(2) 0.0015(14) -0.0103(19) -0.0077(16)
C6 0.031(2) 0.0219(17) 0.023(2) -0.0036(13) -0.0014(17) -0.0030(13)
C7 0.0213(18) 0.0198(15) 0.0173(18) 0.0011(12) 0.0003(14) -0.0005(13)
C8 0.0248(19) 0.0212(16) 0.026(2) -0.0042(13) 0.0016(16) 0.0006(13)
C9 0.033(2) 0.0269(17) 0.026(2) -0.0060(14) -0.0064(17) 0.0003(15)
C10 0.021(2) 0.0340(18) 0.033(2) 0.0038(15) -0.0039(17) 0.0021(14)
C11 0.023(2) 0.0320(17) 0.028(2) 0.0023(15) 0.0023(16) 0.0055(15)
C12 0.028(2) 0.0211(15) 0.022(2) -0.0016(13) 0.0034(16) -0.0012(14)
C13 0.0179(18) 0.0173(15) 0.0190(19) 0.0005(12) 0.0006(14) 0.0022(12)
C14 0.0220(18) 0.0181(14) 0.0187(19) 0.0019(12) -0.0004(14) 0.0022(13)
C15 0.0254(19) 0.0229(16) 0.028(2) -0.0016(14) -0.0064(16) -0.0043(14)
C16 0.0219(19) 0.0322(17) 0.021(2) 0.0068(14) 0.0011(15) -0.0052(14)
C17 0.0221(19) 0.0351(18) 0.0162(19) -0.0015(14) 0.0013(15) 0.0012(14)
C18 0.0229(19) 0.0213(15) 0.024(2) -0.0038(13) 0.0009(16) 0.0024(13)
C19 0.0188(18) 0.0176(14) 0.0220(19) 0.0032(12) 0.0004(14) -0.0040(12)
C20 0.0272(19) 0.0254(16) 0.0190(19) 0.0053(13) 0.0012(15) -0.0091(14)
C21 0.028(2) 0.039(2) 0.030(2) 0.0059(16) -0.0004(17) -0.0048(16)
C22 0.030(2) 0.060(3) 0.036(3) 0.019(2) -0.010(2) -0.0096(19)
C23 0.057(3) 0.053(3) 0.028(2) 0.0103(19) -0.021(2) -0.029(2)
C24 0.048(3) 0.0325(18) 0.025(2) 0.0040(15) -0.0079(19) -0.0193(18)
C25 0.040(2) 0.0218(16) 0.021(2) 0.0025(13) -0.0033(17) -0.0105(15)
C26 0.038(2) 0.0167(15) 0.0172(19) 0.0035(13) 0.0046(16) -0.0054(14)
C27 0.059(3) 0.0156(15) 0.023(2) -0.0016(14) 0.0110(19) -0.0043(16)
C28 0.049(3) 0.0253(18) 0.038(3) 0.0072(16) 0.013(2) 0.0118(17)
C29 0.028(2) 0.040(2) 0.031(2) 0.0109(16) 0.0071(18) 0.0035(16)
C30 0.026(2) 0.0218(15) 0.024(2) 0.0042(13) 0.0044(16) 0.0001(13)
C31 0.0268(19) 0.0169(14) 0.0126(18) 0.0017(12) 0.0040(14) -0.0042(13)
C32 0.029(2) 0.0203(15) 0.0169(19) -0.0003(13) 0.0048(15) -0.0027(13)
C33 0.0248(19) 0.0285(17) 0.0170(19) 0.0029(13) -0.0049(15) -0.0087(14)
C34 0.0211(19) 0.0288(17) 0.0173(19) 0.0027(13) 0.0016(15) -0.0014(13)
C35 0.034(2) 0.0229(16) 0.0134(18) 0.0000(12) 0.0050(15) -0.0012(14)
C36 0.025(2) 0.0313(18) 0.0133(19) -0.0012(13) 0.0018(15) -0.0082(14)
C37 0.0223(19) 0.0249(16) 0.0194(19) 0.0031(13) -0.0022(15) 0.0009(13)
C38 0.028(2) 0.0263(17) 0.0153(19) 0.0020(13) 0.0010(15) -0.0041(14)

loop_
_atom_type_symbol
_atom_type_description
_atom_type_scat_dispersion_real
_atom_type_scat_dispersion_imag
_atom_type_scat_source
C C 0.0033 0.0016
;
International Tables for Crystallography
(Vol. C, Tables 4.2.6.8 and 6.1.1.4)
;
H H 0.0000 0.0000
;
International Tables for Crystallography
(Vol. C, Table 6.1.1.4)
;
P P 0.1023 0.0942
;
International Tables for Crystallography
(Vol. C, Tables 4.2.6.8 and 6.1.1.4)
;
Rh Rh -1.1178 0.9187
;
International Tables for Crystallography
(Vol. C, Tables 4.2.6.8 and 6.1.1.4)
;

loop_
_geom_angle_atom_site_label_1
_geom_angle_atom_site_label_2
_geom_angle_atom_site_label_3
_geom_angle
C32 Rh1 C33 38.28(13)
C32 Rh1 C19 154.79(13)
C33 Rh1 C19 166.11(12)
C32 Rh1 P1 97.90(9)
C33 Rh1 P1 101.22(9)
C19 Rh1 P1 83.27(9)
C32 Rh1 C35 77.11(12)
C33 Rh1 C35 65.60(12)
C19 Rh1 C35 107.64(12)
P1 Rh1 C35 164.35(10)
C32 Rh1 C36 65.10(12)
C33 Rh1 C36 77.50(13)
C19 Rh1 C36 104.10(12)
P1 Rh1 C36 154.56(9)
C35 Rh1 C36 35.02(12)
C32 Rh1 C31 162.66(11)
C33 Rh1 C31 131.33(11)
C19 Rh1 C31 34.83(11)
P1 Rh1 C31 98.34(7)
C35 Rh1 C31 85.63(11)
C36 Rh1 C31 101.31(10)
C13 P1 C1 106.93(15)
C13 P1 C7 106.27(15)
C1 P1 C7 101.89(14)
C13 P1 Rh1 106.27(11)
C1 P1 Rh1 114.21(11)
C7 P1 Rh1 120.41(11)
C2 C1 C6 119.3(3)
C2 C1 P1 122.9(2)
C6 C1 P1 117.4(3)
C1 C2 C3 120.2(3)
C1 C2 H1 119.9
C3 C2 H1 119.9
C4 C3 C2 120.4(4)
C4 C3 H2 119.8
C2 C3 H2 119.8
C3 C4 C5 119.7(3)
C3 C4 H3 120.1
C5 C4 H3 120.1
C4 C5 C6 120.3(4)
C4 C5 H4 119.8
C6 C5 H4 119.8
C5 C6 C1 120.1(4)
C5 C6 H5 120.0
C1 C6 H5 120.0
C12 C7 C8 118.2(3)
C12 C7 P1 120.6(2)
C8 C7 P1 121.2(3)
C9 C8 C7 120.5(3)
C9 C8 H6 119.8
C7 C8 H6 119.8
C8 C9 C10 120.6(3)
C8 C9 H7 119.7
C10 C9 H7 119.7
C11 C10 C9 118.9(3)
C11 C10 H8 120.5
C9 C10 H8 120.5
C12 C11 C10 120.9(3)
C12 C11 H9 119.5
C10 C11 H9 119.5
C11 C12 C7 120.8(3)
C11 C12 H10 119.6
C7 C12 H10 119.6
C14 C13 C18 121.4(3)
C14 C13 P1 113.4(3)
C18 C13 P1 125.2(2)
C13 C14 C15 117.2(3)
C13 C14 C19 122.2(3)
C15 C14 C19 120.6(3)
C16 C15 C14 121.1(3)
C16 C15 H11 119.4
C14 C15 H11 119.4
C15 C16 C17 120.9(3)
C15 C16 H12 119.5
C17 C16 H12 119.5
C18 C17 C16 119.3(3)
C18 C17 H13 120.4
C16 C17 H13 120.4
C17 C18 C13 120.1(3)
C17 C18 H14 120.0
C13 C18 H14 120.0
C31 C19 C20 103.3(3)
C31 C19 C14 120.4(3)
C20 C19 C14 118.4(3)
C31 C19 Rh1 87.65(19)
C20 C19 Rh1 108.4(2)
C14 C19 Rh1 114.22(19)
C21 C20 C25 119.7(3)
C21 C20 C19 130.1(3)
C25 C20 C19 110.2(3)
C20 C21 C22 119.6(4)
C20 C21 H15 120.2
C22 C21 H15 120.2
C23 C22 C21 120.1(4)
C23 C22 H16 119.9
C21 C22 H16 119.9
C24 C23 C22 121.2(4)
C24 C23 H17 119.4
C22 C23 H17 119.4
C23 C24 C25 119.6(4)
C23 C24 H18 120.2
C25 C24 H18 120.2
C24 C25 C20 119.8(4)
C24 C25 C26 131.8(3)
C20 C25 C26 108.3(3)
C27 C26 C31 120.1(3)
C27 C26 C25 132.0(3)
C31 C26 C25 107.9(3)
C28 C27 C26 119.7(3)
C28 C27 H19 120.2
C26 C27 H19 120.2
C27 C28 C29 120.7(3)
C27 C28 H20 119.6
C29 C28 H20 119.6
C30 C29 C28 120.5(4)
C30 C29 H21 119.7
C28 C29 H21 119.7
C29 C30 C31 119.6(3)
C29 C30 H22 120.2
C31 C30 H22 120.2
C30 C31 C26 119.3(3)
C30 C31 C19 130.7(3)
C26 C31 C19 110.1(3)
C30 C31 Rh1 101.80(19)
C26 C31 Rh1 111.6(2)
C19 C31 Rh1 57.53(15)
C33 C32 C37 106.8(3)
C33 C32 Rh1 71.09(18)
C37 C32 Rh1 99.31(19)
C33 C32 H23 126.6
C37 C32 H23 126.6
Rh1 C32 H23 97.8
C32 C33 C34 105.5(3)
C32 C33 Rh1 70.63(19)
C34 C33 Rh1 98.60(19)
C32 C33 H24 127.3
C34 C33 H24 127.3
Rh1 C33 H24 98.7
C33 C34 C35 101.9(3)
C33 C34 C38 100.2(3)
C35 C34 C38 100.1(3)
C33 C34 H25 117.2
C35 C34 H25 117.2
C38 C34 H25 117.2
C36 C35 C34 107.0(3)
C36 C35 Rh1 72.8(2)
C34 C35 Rh1 93.7(2)
C36 C35 H26 126.5
C34 C35 H26 126.5
Rh1 C35 H26 101.2
C35 C36 C37 106.8(3)
C35 C36 Rh1 72.2(2)
C37 C36 Rh1 93.76(19)
C35 C36 H27 126.6
C37 C36 H27 126.6
Rh1 C36 H27 101.7
C32 C37 C36 101.6(3)
C32 C37 C38 100.0(3)
C36 C37 C38 100.5(2)
C32 C37 H28 117.2
C36 C37 H28 117.2
C38 C37 H28 117.2
C37 C38 C34 93.9(3)
C37 C38 H29 112.9
C34 C38 H29 112.9
C37 C38 H30 112.9
C34 C38 H30 112.9
H29 C38 H30 110.4

loop_
_geom_bond_atom_site_label_1
_geom_bond_atom_site_label_2
_geom_bond_distance
Rh1 C32 2.138(3)
Rh1 C33 2.144(3)
Rh1 C19 2.195(3)
Rh1 P1 2.2393(9)
Rh1 C35 2.265(3)
Rh1 C36 2.273(3)
Rh1 C31 2.599(3)
P1 C13 1.817(3)
P1 C1 1.827(3)
P1 C7 1.829(3)
C1 C2 1.387(5)
C1 C6 1.396(4)
C2 C3 1.391(5)
C2 H1 0.9500
C3 C4 1.381(6)
C3 H2 0.9500
C4 C5 1.385(6)
C4 H3 0.9500
C5 C6 1.387(4)
C5 H4 0.9500
C6 H5 0.9500
C7 C12 1.399(5)
C7 C8 1.403(5)
C8 C9 1.382(5)
C8 H6 0.9500
C9 C10 1.396(5)
C9 H7 0.9500
C10 C11 1.380(5)
C10 H8 0.9500
C11 C12 1.378(5)
C11 H9 0.9500
C12 H10 0.9500
C13 C14 1.398(4)
C13 C18 1.399(5)
C14 C15 1.403(5)
C14 C19 1.500(5)
C15 C16 1.377(5)
C15 H11 0.9500
C16 C17 1.389(5)
C16 H12 0.9500
C17 C18 1.375(5)
C17 H13 0.9500
C18 H14 0.9500
C19 C31 1.486(4)
C19 C20 1.487(5)
C20 C21 1.386(5)
C20 C25 1.422(5)
C21 C22 1.396(5)
C21 H15 0.9500
C22 C23 1.394(6)
C22 H16 0.9500
C23 C24 1.366(6)
C23 H17 0.9500
C24 C25 1.399(5)
C24 H18 0.9500
C25 C26 1.443(5)
C26 C27 1.393(5)
C26 C31 1.431(4)
C27 C28 1.382(6)
C27 H19 0.9500
C28 C29 1.402(6)
C28 H20 0.9500
C29 C30 1.391(5)
C29 H21 0.9500
C30 C31 1.399(5)
C30 H22 0.9500
C32 C33 1.404(5)
C32 C37 1.532(5)
C32 H23 0.9500
C33 C34 1.539(5)
C33 H24 0.9500
C34 C35 1.540(5)
C34 C38 1.547(4)
C34 H25 1.0000
C35 C36 1.365(5)
C35 H26 0.9500
C36 C37 1.534(4)
C36 H27 0.9500
C37 C38 1.544(5)
C37 H28 1.0000
C38 H29 0.9900
C38 H30 0.9900

loop_
_geom_torsion_atom_site_label_1
_geom_torsion_atom_site_label_2
_geom_torsion_atom_site_label_3
_geom_torsion_atom_site_label_4
_geom_torsion
C13 P1 C1 C2 24.0(3)
C7 P1 C1 C2 135.3(3)
Rh1 P1 C1 C2 -93.2(3)
C13 P1 C1 C6 -162.7(3)
C7 P1 C1 C6 -51.4(3)
Rh1 P1 C1 C6 80.1(3)
C6 C1 C2 C3 -0.6(5)
P1 C1 C2 C3 172.6(3)
C1 C2 C3 C4 -1.5(5)
C2 C3 C4 C5 2.2(6)
C3 C4 C5 C6 -0.7(6)
C4 C5 C6 C1 -1.3(5)
C2 C1 C6 C5 2.0(5)
P1 C1 C6 C5 -171.5(3)
C13 P1 C7 C12 -109.8(3)
C1 P1 C7 C12 138.4(3)
Rh1 P1 C7 C12 10.9(3)
C13 P1 C7 C8 69.7(3)
C1 P1 C7 C8 -42.1(3)
Rh1 P1 C7 C8 -169.7(2)
C12 C7 C8 C9 0.7(5)
P1 C7 C8 C9 -178.7(3)
C7 C8 C9 C10 -0.6(5)
C8 C9 C10 C11 -0.1(5)
C9 C10 C11 C12 0.8(5)
C10 C11 C12 C7 -0.7(5)
C8 C7 C12 C11 -0.1(5)
P1 C7 C12 C11 179.4(2)
C1 P1 C13 C14 -127.4(2)
C7 P1 C13 C14 124.3(2)
Rh1 P1 C13 C14 -5.0(3)
C1 P1 C13 C18 51.6(3)
C7 P1 C13 C18 -56.7(3)
Rh1 P1 C13 C18 173.9(3)
C18 C13 C14 C15 1.1(5)
P1 C13 C14 C15 -179.9(2)
C18 C13 C14 C19 -179.7(3)
P1 C13 C14 C19 -0.6(4)
C13 C14 C15 C16 -1.5(5)
C19 C14 C15 C16 179.3(3)
C14 C15 C16 C17 1.1(5)
C15 C16 C17 C18 -0.2(5)
C16 C17 C18 C13 -0.1(5)
C14 C13 C18 C17 -0.3(5)
P1 C13 C18 C17 -179.2(3)
C13 C14 C19 C31 -95.8(3)
C15 C14 C19 C31 83.4(4)
C13 C14 C19 C20 135.9(3)
C15 C14 C19 C20 -44.9(4)
C13 C14 C19 Rh1 6.4(4)
C15 C14 C19 Rh1 -174.4(2)
C31 C19 C20 C21 -176.2(3)
C14 C19 C20 C21 -40.3(5)
Rh1 C19 C20 C21 91.8(4)
C31 C19 C20 C25 4.6(3)
C14 C19 C20 C25 140.5(3)
Rh1 C19 C20 C25 -87.3(3)
C25 C20 C21 C22 -1.7(5)
C19 C20 C21 C22 179.2(3)
C20 C21 C22 C23 1.5(6)
C21 C22 C23 C24 -0.3(6)
C22 C23 C24 C25 -0.6(6)
C23 C24 C25 C20 0.3(5)
C23 C24 C25 C26 -176.1(4)
C21 C20 C25 C24 0.8(5)
C19 C20 C25 C24 -179.9(3)
C21 C20 C25 C26 178.0(3)
C19 C20 C25 C26 -2.7(4)
C24 C25 C26 C27 -4.2(6)
C20 C25 C26 C27 179.1(4)
C24 C25 C26 C31 176.3(4)
C20 C25 C26 C31 -0.4(4)
C31 C26 C27 C28 -1.0(5)
C25 C26 C27 C28 179.5(3)
C26 C27 C28 C29 -1.4(5)
C27 C28 C29 C30 0.8(6)
C28 C29 C30 C31 2.3(5)
C29 C30 C31 C26 -4.7(5)
C29 C30 C31 C19 175.6(3)
C29 C30 C31 Rh1 118.6(3)
C27 C26 C31 C30 4.1(5)
C25 C26 C31 C30 -176.3(3)
C27 C26 C31 C19 -176.2(3)
C25 C26 C31 C19 3.4(4)
C27 C26 C31 Rh1 -114.2(3)
C25 C26 C31 Rh1 65.4(3)
C20 C19 C31 C30 174.8(3)
C14 C19 C31 C30 40.0(5)
Rh1 C19 C31 C30 -76.9(3)
C20 C19 C31 C26 -4.9(3)
C14 C19 C31 C26 -139.7(3)
Rh1 C19 C31 C26 103.5(2)
C20 C19 C31 Rh1 -108.3(2)
C14 C19 C31 Rh1 116.9(3)
C37 C32 C33 C34 0.5(3)
Rh1 C32 C33 C34 -93.8(2)
C37 C32 C33 Rh1 94.3(2)
C32 C33 C34 C35 67.8(3)
Rh1 C33 C34 C35 -4.3(3)
C32 C33 C34 C38 -34.9(3)
Rh1 C33 C34 C38 -107.0(2)
C33 C34 C35 C36 -69.1(3)
C38 C34 C35 C36 33.7(3)
C33 C34 C35 Rh1 4.1(2)
C38 C34 C35 Rh1 106.8(2)
C34 C35 C36 C37 0.1(4)
Rh1 C35 C36 C37 -88.5(2)
C34 C35 C36 Rh1 88.6(2)
C33 C32 C37 C36 -68.8(3)
Rh1 C32 C37 C36 4.1(3)
C33 C32 C37 C38 34.2(3)
Rh1 C32 C37 C38 107.1(2)
C35 C36 C37 C32 68.7(3)
Rh1 C36 C37 C32 -3.8(3)
C35 C36 C37 C38 -33.9(3)
Rh1 C36 C37 C38 -106.4(2)
C32 C37 C38 C34 -52.6(3)
C36 C37 C38 C34 51.3(3)
C33 C34 C38 C37 53.1(3)
C35 C34 C38 C37 -51.1(3)
